data_9000984
loop_
_publ_author_name
'Dollase, W. A.'
'Reeder, R. J.'

_publ_section_title
;
 Crystal structure refinement of huntite, CaMg3(CO3)4, with X-ray powder data
;
_journal_name_full 'American Mineralogist'
_journal_page_first 163
_journal_page_last 166
_journal_volume 71
_journal_year 1986
_chemical_formula_sum 'C4 Ca Mg3 O12'
_chemical_name_mineral Huntite
_space_group_IT_number 155
_symmetry_space_group_name_Hall 'R 3 2"'
_symmetry_space_group_name_H-M 'R 3 2 :H'
_cell_angle_alpha 90
_cell_angle_beta 90
_cell_angle_gamma 120
_cell_length_a 9.5027
_cell_length_b 9.5027
_cell_length_c 7.8212
_cell_formula_units_Z 3
_cell_volume 611.643
_exptl_crystal_density_diffrn 2.875
_cod_original_sg_symbol_H-M 'R 3 2'
_cod_original_formula_sum 'Ca Mg3 C4 O12'
_cod_database_code 9000984

loop_
_symmetry_equiv_pos_as_xyz
x,y,z
2/3+x,1/3+y,1/3+z
1/3+x,2/3+y,2/3+z
-x,-x+y,-z
2/3-x,1/3-x+y,1/3-z
1/3-x,2/3-x+y,2/3-z
y,x,-z
2/3+y,1/3+x,1/3-z
1/3+y,2/3+x,2/3-z
x-y,-y,-z
2/3+x-y,1/3-y,1/3-z
1/3+x-y,2/3-y,2/3-z
-y,x-y,z
2/3-y,1/3+x-y,1/3+z
1/3-y,2/3+x-y,2/3+z
-x+y,-x,z
2/3-x+y,1/3-x,1/3+z
1/3-x+y,2/3-x,2/3+z

loop_
_atom_site_label
_atom_site_fract_x
_atom_site_fract_y
_atom_site_fract_z
_atom_site_U_iso_or_equiv
Ca 0.00000 0.00000 0.00000 0.01191
Mg 0.54430 0.00000 0.00000 0.01191
C1 0.00000 0.00000 0.50000 0.01191
C2 0.45350 0.00000 0.50000 0.01191
O1 0.86630 0.00000 0.50000 0.01191
O2 0.58950 0.00000 0.50000 0.01191
O3 0.45690 0.13550 0.51610 0.01191

_cod_duplicate_entry 1000052
